data_4031209
loop_
_publ_author_name
'Delbaere, L.T.J.'
'Kruczynski, L.J.'
'McBride, D.W.'

_publ_section_title
;
 X-Ray Structure Determination of a New Metal Cluster Complex:
 Di-mue3-arsino-tris(tricarbonyliron) (3 Fe - Fe)
;
_journal_name_full
;
Journal of the Chemical Society. Dalton Transactions, Inorganic Chemistry 
(1972-)
;
_journal_page_first 307
_journal_page_last 310
_journal_volume 1973
_journal_year 1973
_chemical_formula_sum 'C9 As2 Fe3 O9'
_chemical_name_systematic 'As2 (Fe (C O)3)3'
_space_group_IT_number 63
_symmetry_space_group_name_Hall '-B 2b 2'
_symmetry_space_group_name_H-M 'B m m b'
_cell_angle_alpha 90
_cell_angle_beta 90
_cell_angle_gamma 90
_cell_formula_units_Z 4
_cell_length_a 10.82
_cell_length_b 10.96
_cell_length_c 13.29
_cell_volume 1576.024
_citation_journal_id_ASTM JCDTBI
_cod_data_source_file Delbaere_JCDTBI_1973_1153.cif
_cod_data_source_block C9As2Fe3O9
_cod_original_sg_symbol_Hall '-C 2c 2 (-x,z,y)'
_cod_database_code 4031209

loop_
_symmetry_equiv_pos_as_xyz
x,y,z
-x,y+1/2,-z
x,-y,-z
-x,-y+1/2,z
-x,-y,-z
x,-y-1/2,z
-x,y,z
x,y-1/2,-z
x+1/2,y,z+1/2
-x+1/2,y+1/2,-z+1/2
x+1/2,-y,-z+1/2
-x+1/2,-y+1/2,z+1/2
-x+1/2,-y,-z+1/2
x+1/2,-y-1/2,z+1/2
-x+1/2,y,z+1/2
x+1/2,y-1/2,-z+1/2

loop_
_atom_site_label
_atom_site_type_symbol
_atom_site_fract_x
_atom_site_fract_y
_atom_site_fract_z
_atom_site_occupancy
_atom_site_U_iso_or_equiv
Fe2 Fe 0 0.2869 0.3536 0.5 0.0
Fe3 Fe 0 0.1116 0.2186 0.5 0.0
C1 C+2 0 0.2783 0.1445 0.5 0.0
C5 C+2 0.1187 0.0398 0.1464 1 0.0
C4 C+2 0.1212 0.2712 0.4474 0.5 0.0
O3 O-2 0.1907 0.5314 0.1341 0.5 0.0
O1 O-2 0 0.2349 -0.0401 0.5 0.0
C3 C+2 0 0.0092 0.3334 0.5 0.0
As1 As 0.1659 0.25 0.2451 1 0.0
O5 O-2 0.1992 -0.0057 0.1027 0.75 0.0
O4 O-2 0.1946 0.2686 0.5058 0.5 0.0
C2 C+2 0 0.4437 0.3715 0.5 0.0
O2 O-2 0 0.5494 0.3868 0.5 0.0
Fe1 Fe 0 0.3394 0.1608 0.5 0.0
